data_2216781
loop_
_publ_author_name
'S. Athimoolam'
'N. Savitha Devi'
'S. Asath Bahadur'
'R. Sayee Kannan'
'S. Perumal'

_publ_section_title
;Ethyl
 6-amino-2-(chloromethyl)-5-cyano-4-<i>o</i>-tolyl-4<i>H</i>-pyran-3-carboxylate
;
_journal_coeditor_code SJ2408
_journal_issue 12
_journal_name_full 'Acta Crystallographica Section E'
_journal_page_first o4680
_journal_page_last o4681
_journal_paper_doi 10.1107/S160053680705581X
_journal_volume 63
_journal_year 2007
_chemical_formula_iupac 'C17 H17 Cl N2 O3'
_chemical_formula_moiety 'C17 H17 Cl N2 O3'
_chemical_formula_sum 'C17 H17 Cl N2 O3'
_chemical_formula_weight 332.78
_chemical_name_systematic
;
Ethyl 6-amino-2-(chloromethyl)-5-cyano-4-o-tolyl-4H-pyran-3-carboxylate
;
_space_group_IT_number 2
_symmetry_cell_setting triclinic
_symmetry_space_group_name_Hall '-P 1'
_symmetry_space_group_name_H-M 'P -1'
_atom_sites_solution_hydrogens geom
_atom_sites_solution_primary direct
_atom_sites_solution_secondary difmap
_audit_creation_method SHELXTL/PC
_cell_angle_alpha 109.030(11)
_cell_angle_beta 100.769(15)
_cell_angle_gamma 103.813(16)
_cell_formula_units_Z 2
_cell_length_a 8.5734(5)
_cell_length_b 9.7735(7)
_cell_length_c 11.0781(9)
_cell_measurement_reflns_used 25
_cell_measurement_temperature 293(2)
_cell_measurement_theta_max 13.27
_cell_measurement_theta_min 9.65
_cell_volume 815.96(17)
_computing_cell_refinement 'CAD4 Express (Enraf--Nonius, 1994)'
_computing_data_collection 'CAD4 Express (Enraf--Nonius, 1994)'
_computing_data_reduction 'XCAD4 (Harms & Wocadlo, 1995)'
_computing_molecular_graphics
;
ORTEP-3  (Farrugia, 1997) and PLATON (Spek, 2003)
;
_computing_publication_material 'SHELXTL/PC (Bruker, 2000)'
_computing_structure_refinement 'SHELXTL/PC (Bruker, 2000)'
_computing_structure_solution 'SHELXTL/PC (Bruker, 2000)'
_diffrn_ambient_temperature 293(2)
_diffrn_measured_fraction_theta_full 0.998
_diffrn_measured_fraction_theta_max 0.998
_diffrn_measurement_device_type 'Enraf--Nonius MACH3'
_diffrn_measurement_method \w-2\q
_diffrn_radiation_monochromator graphite
_diffrn_radiation_source 'fine-focus sealed tube'
_diffrn_radiation_type MoK\a
_diffrn_radiation_wavelength 0.71073
_diffrn_reflns_av_R_equivalents 0.0113
_diffrn_reflns_av_sigmaI/netI 0.0255
_diffrn_reflns_limit_h_max 10
_diffrn_reflns_limit_h_min -1
_diffrn_reflns_limit_k_max 11
_diffrn_reflns_limit_k_min -11
_diffrn_reflns_limit_l_max 13
_diffrn_reflns_limit_l_min -13
_diffrn_reflns_number 3482
_diffrn_reflns_theta_full 25.0
_diffrn_reflns_theta_max 24.97
_diffrn_reflns_theta_min 2.03
_diffrn_standards_decay_% 0
_diffrn_standards_interval_time 60
_diffrn_standards_number 3
_exptl_absorpt_coefficient_mu 0.250
_exptl_absorpt_correction_T_max 0.9654
_exptl_absorpt_correction_T_min 0.9479
_exptl_absorpt_correction_type psi-scan
_exptl_absorpt_process_details '(North et al., 1968)'
_exptl_crystal_colour brown
_exptl_crystal_density_diffrn 1.354
_exptl_crystal_density_method 'not measured'
_exptl_crystal_description needle
_exptl_crystal_F_000 348
_exptl_crystal_size_max 0.28
_exptl_crystal_size_mid 0.18
_exptl_crystal_size_min 0.16
_refine_diff_density_max 0.229
_refine_diff_density_min -0.304
_refine_ls_extinction_method none
_refine_ls_goodness_of_fit_ref 1.059
_refine_ls_hydrogen_treatment constr
_refine_ls_matrix_type full
_refine_ls_number_parameters 210
_refine_ls_number_reflns 2858
_refine_ls_number_restraints 0
_refine_ls_restrained_S_all 1.059
_refine_ls_R_factor_all 0.0728
_refine_ls_R_factor_gt 0.0411
_refine_ls_shift/su_max <0.001
_refine_ls_shift/su_mean <0.001
_refine_ls_structure_factor_coef Fsqd
_refine_ls_weighting_details 'calc w=1/[\s^2^(Fo^2^)+(0.0519P)^2^+0.4918P] where P=(Fo^2^+2Fc^2^)/3'
_refine_ls_weighting_scheme calc
_refine_ls_wR_factor_gt 0.1037
_refine_ls_wR_factor_ref 0.1311
_reflns_number_gt 1993
_reflns_number_total 2858
_reflns_threshold_expression I>2\s(I)
_cod_data_source_file sj2408.cif
_cod_data_source_block I
_cod_database_code 2216781
_cod_database_fobs_code 2216781

loop_
_symmetry_equiv_pos_as_xyz
'x, y, z'
'-x, -y, -z'

loop_
_atom_site_type_symbol
_atom_site_label
_atom_site_fract_x
_atom_site_fract_y
_atom_site_fract_z
_atom_site_U_iso_or_equiv
_atom_site_adp_type
_atom_site_calc_flag
_atom_site_refinement_flags
_atom_site_occupancy
Cl Cl 0.32690(12) -0.08184(11) 0.33517(10) 0.0861(3) Uani d . 1
O O1 -0.0894(2) -0.0308(2) 0.2536(2) 0.0585(5) Uani d . 1
O O2 -0.1840(2) 0.1044(2) 0.14749(19) 0.0526(5) Uani d . 1
O O3 0.3657(2) 0.10015(19) 0.15335(17) 0.0436(4) Uani d . 1
N N11 0.5369(3) 0.2408(3) 0.0799(2) 0.0498(6) Uani d . 1
H H11A 0.5705 0.3136 0.0539 0.060 Uiso calc R 1
H H11B 0.5944 0.1803 0.0829 0.060 Uiso calc R 1
N N12 0.3448(3) 0.5332(3) 0.0489(3) 0.0714(8) Uani d . 1
C C1 0.2701(3) 0.3942(3) 0.4212(3) 0.0473(6) Uani d . 1
H H1 0.3153 0.3150 0.4115 0.057 Uiso calc R 1
C C2 0.3045(4) 0.5061(3) 0.5468(3) 0.0578(7) Uani d . 1
H H2 0.3713 0.5012 0.6208 0.069 Uiso calc R 1
C C3 0.2398(4) 0.6239(3) 0.5617(3) 0.0632(8) Uani d . 1
H H3 0.2641 0.7002 0.6456 0.076 Uiso calc R 1
C C4 0.1387(4) 0.6291(3) 0.4523(3) 0.0582(8) Uani d . 1
H H4 0.0940 0.7087 0.4636 0.070 Uiso calc R 1
C C5 0.1015(3) 0.5174(3) 0.3245(3) 0.0450(6) Uani d . 1
C C51 -0.0124(4) 0.5265(3) 0.2088(3) 0.0626(8) Uani d . 1
H H51A -0.1101 0.4370 0.1695 0.094 Uiso calc R 1
H H51B 0.0457 0.5324 0.1436 0.094 Uiso calc R 1
H H51C -0.0457 0.6159 0.2395 0.094 Uiso calc R 1
C C6 0.1692(3) 0.3983(3) 0.3095(2) 0.0376(5) Uani d . 1
C C7 0.1393(3) 0.2751(3) 0.1720(2) 0.0368(5) Uani d . 1
H H7 0.0424 0.2769 0.1103 0.044 Uiso calc R 1
C C9 0.0998(3) 0.1183(3) 0.1768(2) 0.0366(5) Uani d . 1
C C91 -0.0722(3) 0.0626(3) 0.1896(2) 0.0403(6) Uani d . 1
C C92 -0.2553(4) -0.0808(4) 0.2728(4) 0.0686(9) Uani d . 1
H H92A -0.2849 0.0075 0.3197 0.082 Uiso calc R 1
H H92B -0.3392 -0.1384 0.1870 0.082 Uiso calc R 1
C C93 -0.2508(6) -0.1747(5) 0.3488(5) 0.1100(16) Uani d . 1
H H93A -0.3524 -0.1939 0.3743 0.165 Uiso calc R 1
H H93B -0.1564 -0.1229 0.4272 0.165 Uiso calc R 1
H H93C -0.2408 -0.2699 0.2956 0.165 Uiso calc R 1
C C10 0.2105(3) 0.0427(3) 0.1706(2) 0.0393(6) Uani d . 1
C C11 0.3952(3) 0.2217(3) 0.1158(2) 0.0378(5) Uani d . 1
C C12 0.2887(3) 0.3040(3) 0.1180(2) 0.0379(5) Uani d . 1
C C13 0.3230(3) 0.4300(3) 0.0790(3) 0.0481(6) Uani d . 1
C C14 0.1979(4) -0.1078(3) 0.1787(3) 0.0523(7) Uani d . 1
H H14A 0.2330 -0.1691 0.1073 0.063 Uiso calc R 1
H H14B 0.0823 -0.1617 0.1682 0.063 Uiso calc R 1

loop_
_atom_site_aniso_label
_atom_site_aniso_U_11
_atom_site_aniso_U_22
_atom_site_aniso_U_33
_atom_site_aniso_U_12
_atom_site_aniso_U_13
_atom_site_aniso_U_23
Cl 0.0893(7) 0.1015(7) 0.0988(7) 0.0398(5) 0.0248(5) 0.0724(6)
O1 0.0433(11) 0.0735(13) 0.0786(14) 0.0176(10) 0.0272(10) 0.0500(12)
O2 0.0401(10) 0.0585(11) 0.0681(13) 0.0187(9) 0.0212(9) 0.0304(10)
O3 0.0393(10) 0.0483(10) 0.0581(11) 0.0199(8) 0.0225(8) 0.0304(9)
N11 0.0414(12) 0.0617(14) 0.0665(15) 0.0212(11) 0.0273(11) 0.0403(12)
N12 0.0715(18) 0.0817(18) 0.103(2) 0.0356(15) 0.0477(16) 0.0683(18)
C1 0.0471(15) 0.0520(15) 0.0469(15) 0.0192(12) 0.0172(12) 0.0199(13)
C2 0.0573(18) 0.0643(19) 0.0426(16) 0.0109(15) 0.0094(13) 0.0182(14)
C3 0.071(2) 0.0525(17) 0.0544(19) 0.0115(15) 0.0267(16) 0.0079(14)
C4 0.0641(19) 0.0433(15) 0.072(2) 0.0207(14) 0.0331(17) 0.0179(15)
C5 0.0427(14) 0.0408(14) 0.0568(16) 0.0129(11) 0.0230(12) 0.0213(12)
C51 0.0647(19) 0.0566(17) 0.079(2) 0.0323(15) 0.0210(16) 0.0329(16)
C6 0.0343(13) 0.0378(12) 0.0443(14) 0.0090(10) 0.0182(11) 0.0186(11)
C7 0.0342(13) 0.0407(13) 0.0405(13) 0.0142(10) 0.0126(10) 0.0197(11)
C9 0.0360(13) 0.0390(13) 0.0361(13) 0.0116(10) 0.0124(10) 0.0155(10)
C91 0.0389(14) 0.0387(13) 0.0416(14) 0.0102(11) 0.0128(11) 0.0145(11)
C92 0.0465(17) 0.086(2) 0.091(2) 0.0152(16) 0.0331(17) 0.053(2)
C93 0.102(3) 0.139(4) 0.174(5) 0.066(3) 0.094(3) 0.117(4)
C10 0.0385(13) 0.0408(13) 0.0417(14) 0.0116(11) 0.0163(11) 0.0180(11)
C11 0.0350(13) 0.0446(13) 0.0377(13) 0.0110(11) 0.0127(10) 0.0209(11)
C12 0.0386(13) 0.0420(13) 0.0400(13) 0.0146(11) 0.0152(11) 0.0211(11)
C13 0.0447(15) 0.0596(16) 0.0561(16) 0.0216(13) 0.0259(13) 0.0331(14)
C14 0.0567(17) 0.0465(15) 0.0688(19) 0.0231(13) 0.0293(15) 0.0303(14)

loop_
_atom_type_symbol
_atom_type_description
_atom_type_scat_dispersion_real
_atom_type_scat_dispersion_imag
_atom_type_scat_source
C C 0.0033 0.0016 'International Tables Vol C Tables 4.2.6.8 and 6.1.1.4'
H H 0.0000 0.0000 'International Tables Vol C Tables 4.2.6.8 and 6.1.1.4'
Cl Cl 0.1484 0.1585 'International Tables Vol C Tables 4.2.6.8 and 6.1.1.4'
N N 0.0061 0.0033 'International Tables Vol C Tables 4.2.6.8 and 6.1.1.4'
O O 0.0106 0.0060 'International Tables Vol C Tables 4.2.6.8 and 6.1.1.4'

loop_
_geom_angle_atom_site_label_1
_geom_angle_atom_site_label_2
_geom_angle_atom_site_label_3
_geom_angle
C91 O1 C92 115.9(2)
C11 O3 C10 119.47(18)
C11 N11 H11A 120.0
C11 N11 H11B 120.0
H11A N11 H11B 120.0
C2 C1 C6 121.1(3)
C2 C1 H1 119.4
C6 C1 H1 119.4
C3 C2 C1 119.8(3)
C3 C2 H2 120.1
C1 C2 H2 120.1
C2 C3 C4 119.9(3)
C2 C3 H3 120.1
C4 C3 H3 120.1
C3 C4 C5 121.5(3)
C3 C4 H4 119.2
C5 C4 H4 119.2
C6 C5 C4 118.5(3)
C6 C5 C51 122.1(2)
C4 C5 C51 119.4(2)
C5 C51 H51A 109.5
C5 C51 H51B 109.5
H51A C51 H51B 109.5
C5 C51 H51C 109.5
H51A C51 H51C 109.5
H51B C51 H51C 109.5
C1 C6 C5 119.2(2)
C1 C6 C7 119.3(2)
C5 C6 C7 121.4(2)
C9 C7 C12 109.39(19)
C9 C7 C6 110.96(19)
C12 C7 C6 111.99(19)
C9 C7 H7 108.1
C12 C7 H7 108.1
C6 C7 H7 108.1
C10 C9 C91 125.8(2)
C10 C9 C7 121.8(2)
C91 C9 C7 112.4(2)
O2 C91 O1 123.3(2)
O2 C91 C9 121.5(2)
O1 C91 C9 115.2(2)
C93 C92 O1 109.0(3)
C93 C92 H92A 109.9
O1 C92 H92A 109.9
C93 C92 H92B 109.9
O1 C92 H92B 109.9
H92A C92 H92B 108.3
C92 C93 H93A 109.5
C92 C93 H93B 109.5
H93A C93 H93B 109.5
C92 C93 H93C 109.5
H93A C93 H93C 109.5
H93B C93 H93C 109.5
C9 C10 O3 122.2(2)
C9 C10 C14 129.7(2)
O3 C10 C14 108.1(2)
N11 C11 C12 128.7(2)
N11 C11 O3 110.2(2)
C12 C11 O3 121.1(2)
C11 C12 C13 119.8(2)
C11 C12 C7 122.2(2)
C13 C12 C7 117.8(2)
N12 C13 C12 177.0(3)
C10 C14 Cl 109.9(2)
C10 C14 H14A 109.7
Cl C14 H14A 109.7
C10 C14 H14B 109.7
Cl C14 H14B 109.7
H14A C14 H14B 108.2

loop_
_geom_bond_atom_site_label_1
_geom_bond_atom_site_label_2
_geom_bond_distance
Cl C14 1.776(3)
O1 C91 1.326(3)
O1 C92 1.468(3)
O2 C91 1.203(3)
O3 C11 1.366(3)
O3 C10 1.389(3)
N11 C11 1.338(3)
N11 H11A 0.8600
N11 H11B 0.8600
N12 C13 1.147(3)
C1 C2 1.385(4)
C1 C6 1.389(4)
C1 H1 0.9300
C2 C3 1.370(4)
C2 H2 0.9300
C3 C4 1.375(4)
C3 H3 0.9300
C4 C5 1.398(4)
C4 H4 0.9300
C5 C6 1.397(3)
C5 C51 1.501(4)
C51 H51A 0.9600
C51 H51B 0.9600
C51 H51C 0.9600
C6 C7 1.531(3)
C7 C9 1.509(3)
C7 C12 1.518(3)
C7 H7 0.9800
C9 C10 1.334(3)
C9 C91 1.495(3)
C92 C93 1.435(4)
C92 H92A 0.9700
C92 H92B 0.9700
C93 H93A 0.9600
C93 H93B 0.9600
C93 H93C 0.9600
C10 C14 1.483(3)
C11 C12 1.352(3)
C12 C13 1.418(3)
C14 H14A 0.9700
C14 H14B 0.9700

loop_
_geom_hbond_atom_site_label_D
_geom_hbond_atom_site_label_H
_geom_hbond_atom_site_label_A
_geom_hbond_site_symmetry_A
_geom_hbond_distance_DH
_geom_hbond_distance_HA
_geom_hbond_distance_DA
_geom_hbond_angle_DHA
N11 H11A N12 2_665 0.86 2.23 3.078(3) 169
N11 H11B O2 1_655 0.86 2.28 3.093(3) 159
C7 H7 O2 . 0.98 2.44 2.785(3) 100
C14 H14B O1 . 0.97 2.31 2.927(3) 121

loop_
_geom_torsion_atom_site_label_1
_geom_torsion_atom_site_label_2
_geom_torsion_atom_site_label_3
_geom_torsion_atom_site_label_4
_geom_torsion
C6 C1 C2 C3 -0.7(4)
C1 C2 C3 C4 1.1(4)
C2 C3 C4 C5 -0.9(4)
C3 C4 C5 C6 0.2(4)
C3 C4 C5 C51 178.7(3)
C2 C1 C6 C5 0.0(4)
C2 C1 C6 C7 178.0(2)
C4 C5 C6 C1 0.3(4)
C51 C5 C6 C1 -178.2(2)
C4 C5 C6 C7 -177.8(2)
C51 C5 C6 C7 3.8(4)
C1 C6 C7 C9 45.2(3)
C5 C6 C7 C9 -136.8(2)
C1 C6 C7 C12 -77.3(3)
C5 C6 C7 C12 100.7(3)
C12 C7 C9 C10 17.4(3)
C6 C7 C9 C10 -106.7(3)
C12 C7 C9 C91 -163.00(19)
C6 C7 C9 C91 72.9(2)
C92 O1 C91 O2 -0.7(4)
C92 O1 C91 C9 177.2(2)
C10 C9 C91 O2 -152.5(3)
C7 C9 C91 O2 27.8(3)
C10 C9 C91 O1 29.5(4)
C7 C9 C91 O1 -150.1(2)
C91 O1 C92 C93 -177.3(3)
C91 C9 C10 O3 177.4(2)
C7 C9 C10 O3 -3.0(4)
C91 C9 C10 C14 -2.1(4)
C7 C9 C10 C14 177.5(2)
C11 O3 C10 C9 -13.0(3)
C11 O3 C10 C14 166.6(2)
C10 O3 C11 N11 -168.1(2)
C10 O3 C11 C12 11.8(3)
N11 C11 C12 C13 -0.3(4)
O3 C11 C12 C13 179.7(2)
N11 C11 C12 C7 -175.0(2)
O3 C11 C12 C7 5.0(4)
C9 C7 C12 C11 -18.5(3)
C6 C7 C12 C11 105.0(3)
C9 C7 C12 C13 166.7(2)
C6 C7 C12 C13 -69.8(3)
C9 C10 C14 Cl -106.8(3)
O3 C10 C14 Cl 73.6(2)

loop_
_cod_related_entry_id
_cod_related_entry_database
_cod_related_entry_code
1 ChemSpider 3001728
